data_4125535
loop_
_publ_author_name
'Moneypenny, 2nd, Timothy P'
'Walter, Nathan P.'
'Cai, Zhikun'
'Miao, Yu-Run'
'Gray, Danielle L.'
'Hinman, Jordan J.'
'Lee, Semin'
'Zhang, Yang'
'Moore, Jeffrey S.'

_publ_contact_author
; 
Jeffrey S. Moore 
University of Illinois 
Beckman Institute for Advanced Science and Technology 
405 North Mathews Avenue 
Urbana, Illinois  61801 
USA 
;
_publ_section_title
;
 Impact of Shape Persistence on the Porosity of Molecular Cages.
;
_journal_issue 8
_journal_name_full 'Journal of the American Chemical Society'
_journal_page_first 3259
_journal_page_last 3264
_journal_paper_doi 10.1021/jacs.7b00189
_journal_volume 139
_journal_year 2017
_chemical_formula_moiety 'C144 H132, 4(C H Cl3)'
_chemical_formula_sum 'C148 H136 Cl12'
_chemical_formula_weight 2339.97
_chemical_name_systematic
; 
? 
;
_space_group_crystal_system tetragonal
_space_group_IT_number 88
_space_group_name_Hall '-I 4ad'
_space_group_name_H-M_alt 'I 41/a'
_symmetry_space_group_name_Hall '-I 4ad'
_symmetry_space_group_name_H-M 'I 41/a :2'
_atom_sites_solution_hydrogens geom
_audit_creation_method SHELXL-2014/7
_audit_update_record
; 
? 
;
_cell_angle_alpha 90
_cell_angle_beta 90
_cell_angle_gamma 90
_cell_formula_units_Z 4
_cell_length_a 18.9935(5)
_cell_length_b 18.9935(5)
_cell_length_c 50.612(3)
_cell_measurement_reflns_used 9886
_cell_measurement_temperature 200(2)
_cell_measurement_theta_max 38.30
_cell_measurement_theta_min 2.81
_cell_volume 18258.4(13)
_computing_cell_refinement 'SAINT V8.34A (Bruker, 2005)'
_computing_data_collection 'Bruker APEX2 v2014.11.0 (Bruker, 2014)'
_computing_data_reduction 'Bruker SAINT v8.34A'
_computing_molecular_graphics
; 
SHELXTL v2014-7 (Bruker, 2014), CrystalMaker v2.7.7 (CrystalMaker, 1994) 
;
_computing_publication_material 'XCIF V2014-2 (Bruker, 2014)'
_computing_structure_refinement 'SHELX-2014-7 (Sheldrick, 2015)'
_computing_structure_solution 'SHELX-2014-7 (Sheldrick, 2015)'
_diffrn_ambient_temperature 200(2)
_diffrn_measured_fraction_theta_full 0.998
_diffrn_measured_fraction_theta_max 0.998
_diffrn_measurement_device_type 'Bruker PHOTON100 CMOS'
_diffrn_measurement_method 'omega-phi scans'
_diffrn_radiation_monochromator 'Si-<111> channel cut crystal'
_diffrn_radiation_source synchrotron
_diffrn_radiation_type synchrotron
_diffrn_radiation_wavelength 1.2399
_diffrn_radiation_wavelength_id ill002c
_diffrn_reflns_av_R_equivalents 0.1087
_diffrn_reflns_av_unetI/netI 0.0575
_diffrn_reflns_Laue_measured_fraction_full 0.998
_diffrn_reflns_Laue_measured_fraction_max 0.998
_diffrn_reflns_limit_h_max 18
_diffrn_reflns_limit_h_min -15
_diffrn_reflns_limit_k_max 18
_diffrn_reflns_limit_k_min -8
_diffrn_reflns_limit_l_max 43
_diffrn_reflns_limit_l_min -50
_diffrn_reflns_number 27663
_diffrn_reflns_point_group_measured_fraction_full 0.998
_diffrn_reflns_point_group_measured_fraction_max 0.998
_diffrn_reflns_theta_full 38.332
_diffrn_reflns_theta_max 38.332
_diffrn_reflns_theta_min 2.808
_exptl_absorpt_coefficient_mu 1.024
_exptl_absorpt_correction_T_max 0.9645
_exptl_absorpt_correction_T_min 0.3033
_exptl_absorpt_correction_type multi-scan
_exptl_absorpt_process_details 'SADABS v2014.5 (Sheldrick)'
_exptl_crystal_colour colourless
_exptl_crystal_density_diffrn 0.851
_exptl_crystal_density_method 'not measured'
_exptl_crystal_description block
_exptl_crystal_F_000 4912
_exptl_crystal_id ill002c
_exptl_crystal_preparation
; 
? 
;
_exptl_crystal_size_max 0.23
_exptl_crystal_size_mid 0.17
_exptl_crystal_size_min 0.14
_platon_squeeze_details
; 
The contribution of approximately 200 electrons per asymmetric unit 
were removed from the diffraction intensities.  This is equivalent to 
between 3 and 4 solvate molecules.  The presqueezed model showed 3 
areas of unknown solvate electron density. 
;
_refine_diff_density_max 0.529
_refine_diff_density_min -0.427
_refine_diff_density_rms 0.048
_refine_ls_extinction_coef 0.00012(5)
_refine_ls_extinction_expression Fc^*^=kFc[1+0.001xFc^2^\l^3^/sin(2\q)]^-1/4^
_refine_ls_extinction_method 'SHELXL-2014/7 (Sheldrick 2014'
_refine_ls_goodness_of_fit_ref 1.083
_refine_ls_hydrogen_treatment constr
_refine_ls_matrix_type full
_refine_ls_number_parameters 434
_refine_ls_number_reflns 4787
_refine_ls_number_restraints 695
_refine_ls_restrained_S_all 1.196
_refine_ls_R_factor_all 0.1060
_refine_ls_R_factor_gt 0.0881
_refine_ls_shift/su_max 0.000
_refine_ls_shift/su_mean 0.000
_refine_ls_structure_factor_coef Fsqd
_refine_ls_weighting_details 'w=1/[\s^2^(Fo^2^)+(0.1433P)^2^+32.5945P] where P=(Fo^2^+2Fc^2^)/3'
_refine_ls_weighting_scheme calc
_refine_ls_wR_factor_gt 0.2624
_refine_ls_wR_factor_ref 0.2817
_reflns_Friedel_coverage 0.000
_reflns_number_gt 3599
_reflns_number_total 4787
_reflns_threshold_expression 'I > 2\s(I)'
_cod_data_source_file ja7b00189_si_007.cif
_cod_data_source_block ill002c
_cod_depositor_comments 'Adding full bibliography for 4125535.cif.'
_cod_original_cell_volume 18258.5(13)
_cod_database_code 4125535
_shelx_shelxl_version_number 2014/7
_shelx_space_group_comment
; 
The symmetry employed for this shelxl refinement is uniquely defined 
by the following loop, which should always be used as a source of 
symmetry information in preference to the above space-group names. 
They are only intended as comments. 
;
_platon_squeeze_void_probe_radius 1.20

loop_
_space_group_symop_operation_xyz
'x, y, z'
'-x+1/2, -y, z+1/2'
'-y+3/4, x+1/4, z+1/4'
'y+3/4, -x+3/4, z+3/4'
'x+1/2, y+1/2, z+1/2'
'-x+1, -y+1/2, z+1'
'-y+5/4, x+3/4, z+3/4'
'y+5/4, -x+5/4, z+5/4'
'-x, -y, -z'
'x-1/2, y, -z-1/2'
'y-3/4, -x-1/4, -z-1/4'
'-y-3/4, x-3/4, -z-3/4'
'-x+1/2, -y+1/2, -z+1/2'
'x, y+1/2, -z'
'y-1/4, -x+1/4, -z+1/4'
'-y-1/4, x-1/4, -z-1/4'

loop_
_atom_site_label
_atom_site_type_symbol
_atom_site_fract_x
_atom_site_fract_y
_atom_site_fract_z
_atom_site_U_iso_or_equiv
_atom_site_adp_type
_atom_site_occupancy
_atom_site_site_symmetry_order
_atom_site_calc_flag
_atom_site_refinement_flags_posn
_atom_site_refinement_flags_adp
_atom_site_refinement_flags_occupancy
_atom_site_disorder_assembly
_atom_site_disorder_group
C1 C 0.2560(3) 0.3751(2) 0.52553(11) 0.0784(13) Uani 1 1 d . U . . .
C2 C 0.2874(3) 0.4059(3) 0.50286(11) 0.0793(13) Uani 1 1 d . U . . .
C3 C 0.2543(3) 0.4631(2) 0.49041(10) 0.0714(12) Uani 1 1 d . U . . .
C4 C 0.1938(2) 0.4924(2) 0.50120(10) 0.0670(12) Uani 1 1 d . U . . .
C5 C 0.1634(2) 0.4619(2) 0.52382(11) 0.0724(13) Uani 1 1 d . U . . .
C6 C 0.1954(3) 0.4048(2) 0.53655(11) 0.0784(13) Uani 1 1 d . U . . .
C7 C 0.2900(3) 0.3126(3) 0.53870(12) 0.0943(17) Uani 1 1 d . U . . .
H7A H 0.3171 0.2862 0.5252 0.113 Uiso 1 1 calc R U . . .
H7B H 0.2524 0.2811 0.5453 0.113 Uiso 1 1 calc R U . . .
C8 C 0.3388(3) 0.3299(3) 0.56144(10) 0.0801(14) Uani 1 1 d . U . . .
C9 C 0.3584(3) 0.2772(3) 0.57840(11) 0.0928(16) Uani 1 1 d . U . . .
H9A H 0.3393 0.2314 0.5760 0.111 Uiso 1 1 calc R U . . .
C10 C 0.4045(3) 0.2885(3) 0.59872(12) 0.0931(16) Uani 1 1 d . U . . .
H10A H 0.4165 0.2508 0.6102 0.112 Uiso 1 1 calc R U . . .
C11 C 0.4331(3) 0.3533(3) 0.60256(10) 0.0831(14) Uani 1 1 d . U . . .
C12 C 0.4138(3) 0.4086(3) 0.58606(12) 0.0972(17) Uani 1 1 d . U . . .
H12A H 0.4325 0.4544 0.5887 0.117 Uiso 1 1 calc R U . . .
C13 C 0.3669(3) 0.3957(3) 0.56577(12) 0.0979(17) Uani 1 1 d . U . . .
H13A H 0.3536 0.4334 0.5545 0.117 Uiso 1 1 calc R U . . .
C14 C 0.4862(3) 0.3632(3) 0.62305(12) 0.0920(16) Uani 1 1 d . U . . .
C15 C 0.5312(3) 0.3689(3) 0.63920(11) 0.0880(15) Uani 1 1 d D U . . .
C16 C 0.5859(4) 0.3648(6) 0.65912(15) 0.082(2) Uani 0.53(2) 1 d DG U P A 1
C17 C 0.6177(6) 0.3002(5) 0.6642(2) 0.082(2) Uani 0.53(2) 1 d DG U P A 1
H17A H 0.6019 0.2592 0.6552 0.099 Uiso 0.53(2) 1 calc R U P A 1
C18 C 0.6725(6) 0.2957(5) 0.6823(2) 0.077(2) Uani 0.53(2) 1 d DG U P A 1
H18A H 0.6942 0.2516 0.6857 0.092 Uiso 0.53(2) 1 calc R U P A 1
C19 C 0.6955(4) 0.3558(6) 0.69536(15) 0.0757(19) Uani 0.53(2) 1 d DG U P A 1
C20 C 0.6637(7) 0.4204(5) 0.6903(3) 0.077(2) Uani 0.53(2) 1 d DG U P A 1
H20A H 0.6795 0.4614 0.6993 0.093 Uiso 0.53(2) 1 calc R U P A 1
C21 C 0.6089(6) 0.4248(5) 0.6722(3) 0.078(2) Uani 0.53(2) 1 d DG U P A 1
H21A H 0.5872 0.4690 0.6688 0.094 Uiso 0.53(2) 1 calc R U P A 1
C16B C 0.5873(4) 0.3671(7) 0.65826(17) 0.081(2) Uani 0.47(2) 1 d DG U P A 2
C17B C 0.6014(6) 0.3027(6) 0.6702(3) 0.077(2) Uani 0.47(2) 1 d DG U P A 2
H17B H 0.5731 0.2628 0.6662 0.093 Uiso 0.47(2) 1 calc R U P A 2
C18B C 0.6569(7) 0.2967(6) 0.6880(3) 0.078(2) Uani 0.47(2) 1 d DG U P A 2
H18B H 0.6665 0.2527 0.6962 0.093 Uiso 0.47(2) 1 calc R U P A 2
C19B C 0.6982(4) 0.3551(6) 0.69381(18) 0.076(2) Uani 0.47(2) 1 d DG U P A 2
C20B C 0.6841(7) 0.4194(6) 0.6818(3) 0.080(2) Uani 0.47(2) 1 d DG U P A 2
H20B H 0.7124 0.4593 0.6858 0.096 Uiso 0.47(2) 1 calc R U P A 2
C21B C 0.6286(7) 0.4254(5) 0.6641(3) 0.080(2) Uani 0.47(2) 1 d DG U P A 2
H21B H 0.6190 0.4694 0.6559 0.096 Uiso 0.47(2) 1 calc R U P A 2
C22 C 0.7573(3) 0.3460(3) 0.71461(11) 0.0832(14) Uani 1 1 d D U . . .
H22A H 0.7414 0.3157 0.7294 0.100 Uiso 1 1 calc R U . A 1
H22B H 0.7954 0.3205 0.7053 0.100 Uiso 1 1 calc R U . A 1
C23 C 0.3571(3) 0.3777(3) 0.49188(12) 0.1050(19) Uani 1 1 d . U . . .
H23A H 0.3861 0.3595 0.5066 0.126 Uiso 1 1 calc R U . . .
H23B H 0.3833 0.4167 0.4834 0.126 Uiso 1 1 calc R U . . .
C24 C 0.3453(5) 0.3176(4) 0.47127(15) 0.154(3) Uani 1 1 d . U . . .
H24A H 0.3908 0.3030 0.4639 0.232 Uiso 1 1 calc R U . . .
H24B H 0.3150 0.3348 0.4570 0.232 Uiso 1 1 calc R U . . .
H24C H 0.3228 0.2773 0.4799 0.232 Uiso 1 1 calc R U . . .
C25 C 0.2864(3) 0.4947(3) 0.46551(11) 0.0829(14) Uani 1 1 d . U . . .
H25A H 0.2478 0.5136 0.4544 0.100 Uiso 1 1 calc R U . . .
H25B H 0.3093 0.4564 0.4554 0.100 Uiso 1 1 calc R U . . .
C26 C 0.3405(3) 0.5533(3) 0.46973(11) 0.0791(13) Uani 1 1 d . U . . .
C27 C 0.3480(3) 0.5876(3) 0.49391(13) 0.1012(18) Uani 1 1 d . U . . .
H27A H 0.3203 0.5728 0.5085 0.121 Uiso 1 1 calc R U . . .
C28 C 0.3949(3) 0.6426(3) 0.49705(14) 0.1072(18) Uani 1 1 d . U . . .
H28A H 0.3998 0.6648 0.5138 0.129 Uiso 1 1 calc R U . . .
C29 C 0.4349(3) 0.6653(3) 0.47577(14) 0.0882(15) Uani 1 1 d . U . . .
C30 C 0.4270(3) 0.6307(3) 0.45208(14) 0.1038(18) Uani 1 1 d . U . . .
H30A H 0.4541 0.6451 0.4373 0.125 Uiso 1 1 calc R U . . .
C31 C 0.3815(3) 0.5764(3) 0.44945(13) 0.0968(16) Uani 1 1 d . U . . .
H31A H 0.3779 0.5536 0.4328 0.116 Uiso 1 1 calc R U . . .
C32 C 0.4814(3) 0.7246(3) 0.47786(14) 0.1004(18) Uani 1 1 d . U . . .
C33 C 0.1598(3) 0.5559(2) 0.48856(11) 0.0801(14) Uani 1 1 d . U . . .
H33A H 0.1969 0.5851 0.4803 0.096 Uiso 1 1 calc R U . . .
H33B H 0.1371 0.5846 0.5025 0.096 Uiso 1 1 calc R U . . .
C34 C 0.1042(3) 0.5374(3) 0.46744(13) 0.1046(19) Uani 1 1 d . U . . .
H34A H 0.0831 0.5808 0.4606 0.157 Uiso 1 1 calc R U . . .
H34B H 0.0675 0.5080 0.4754 0.157 Uiso 1 1 calc R U . . .
H34C H 0.1268 0.5117 0.4529 0.157 Uiso 1 1 calc R U . . .
C35 C 0.1654(3) 0.3761(3) 0.56186(13) 0.1052(18) Uani 1 1 d . U . . .
H35A H 0.1427 0.4150 0.5717 0.126 Uiso 1 1 calc R U . . .
H35B H 0.2044 0.3578 0.5729 0.126 Uiso 1 1 calc R U . . .
C36 C 0.1107(4) 0.3165(4) 0.55759(17) 0.142(3) Uani 1 1 d . U . . .
H36A H 0.0958 0.2978 0.5748 0.214 Uiso 1 1 calc R U . . .
H36B H 0.1320 0.2787 0.5471 0.214 Uiso 1 1 calc R U . . .
H36C H 0.0697 0.3354 0.5482 0.214 Uiso 1 1 calc R U . . .
Cl1 Cl 0.58752(18) 0.1153(2) 0.69545(7) 0.1228(12) Uani 0.667(7) 1 d D U P B 1
Cl2 Cl .59258(17) .21246(18) .73990(8) .1150(12) Uani 0.667(7) 1 d D U P B 1
Cl3 Cl 0.48619(13) 0.1030(2) 0.73776(8) 0.1300(13) Uani 0.667(7) 1 d D U P B 1
C37 C 0.5728(4) 0.1255(5) 0.72955(18) 0.108(2) Uani 0.667(7) 1 d D U P B 1
H37A H 0.6050 0.0926 0.7391 0.129 Uiso 0.667(7) 1 calc R U P B 1
Cl1B Cl 0.5916(4) 0.0819(5) 0.68926(15) 0.139(3) Uani 0.333(7) 1 d D U P B 2
Cl2B Cl 0.5690(5) 0.1906(4) 0.72925(19) 0.148(3) Uani 0.333(7) 1 d D U P B 2
Cl3B Cl 0.4839(4) 0.0612(5) 0.72855(16) 0.148(3) Uani 0.333(7) 1 d D U P B 2
C37B C 0.5658(7) 0.0998(8) 0.7219(3) 0.122(3) Uani 0.333(7) 1 d D U P B 2
H37B H 0.6008 0.0762 0.7337 0.146 Uiso 0.333(7) 1 calc R U P B 2

loop_
_atom_site_aniso_label
_atom_site_aniso_U_11
_atom_site_aniso_U_22
_atom_site_aniso_U_33
_atom_site_aniso_U_23
_atom_site_aniso_U_13
_atom_site_aniso_U_12
C1 0.085(3) 0.060(3) 0.090(3) -0.010(2) -0.026(2) 0.002(2)
C2 0.088(3) 0.064(3) 0.085(3) -0.015(2) -0.020(2) 0.008(2)
C3 0.075(3) 0.053(2) 0.086(3) -0.014(2) -0.021(2) -0.005(2)
C4 0.066(3) 0.048(2) 0.087(3) -0.012(2) -0.020(2) -0.006(2)
C5 0.066(3) 0.054(3) 0.097(3) -0.015(2) -0.018(2) -0.009(2)
C6 0.082(3) 0.060(3) 0.093(3) -0.005(2) -0.013(3) -0.008(2)
C7 0.108(4) 0.068(3) 0.106(4) -0.005(3) -0.029(3) 0.019(3)
C8 0.088(3) 0.066(3) 0.087(3) -0.002(2) -0.012(3) 0.016(2)
C9 0.102(4) 0.069(3) 0.107(4) 0.007(3) -0.020(3) 0.011(3)
C10 0.103(4) 0.083(3) 0.093(4) 0.013(3) -0.017(3) 0.014(3)
C11 0.077(3) 0.095(3) 0.078(3) -0.005(3) -0.005(2) 0.018(3)
C12 0.103(4) 0.090(3) 0.099(4) 0.005(3) -0.022(3) 0.001(3)
C13 0.115(4) 0.076(3) 0.103(4) 0.007(3) -0.036(3) 0.006(3)
C14 0.082(3) 0.108(4) 0.086(4) -0.009(3) -0.006(3) 0.021(3)
C15 0.080(3) 0.103(4) 0.081(3) -0.006(3) -0.006(3) 0.016(3)
C16 0.080(4) 0.085(4) 0.081(4) -0.001(3) -0.007(3) 0.005(3)
C17 0.086(4) 0.080(4) 0.081(4) -0.004(3) -0.007(4) 0.006(3)
C18 0.082(4) 0.072(3) 0.077(4) 0.004(3) -0.004(4) 0.003(3)
C19 0.073(4) 0.070(3) 0.084(4) 0.007(3) -0.008(3) 0.003(3)
C20 0.074(4) 0.071(3) 0.087(5) 0.003(3) -0.004(4) 0.007(3)
C21 0.075(4) 0.076(3) 0.084(5) 0.000(3) -0.005(4) 0.011(3)
C16B 0.079(4) 0.085(4) 0.079(4) 0.001(3) -0.006(3) 0.006(3)
C17B 0.078(4) 0.078(4) 0.076(4) -0.006(3) -0.001(4) 0.007(3)
C18B 0.080(4) 0.073(4) 0.081(5) 0.003(3) -0.006(4) 0.004(3)
C19B 0.072(4) 0.071(4) 0.086(4) 0.006(3) -0.007(3) 0.003(3)
C20B 0.077(4) 0.074(4) 0.087(5) 0.004(4) -0.008(4) 0.005(3)
C21B 0.077(4) 0.078(4) 0.086(5) 0.005(4) -0.007(4) 0.010(3)
C22 0.077(3) 0.072(3) 0.101(4) 0.005(3) -0.013(3) 0.003(2)
C23 0.101(4) 0.111(4) 0.104(4) -0.020(3) -0.009(3) 0.043(3)
C24 0.213(8) 0.127(5) 0.123(5) -0.040(4) -0.008(5) 0.076(5)
C25 0.087(3) 0.074(3) 0.087(3) -0.007(2) -0.010(3) -0.003(2)
C26 0.073(3) 0.071(3) 0.094(3) -0.004(3) -0.005(3) 0.005(2)
C27 0.096(4) 0.104(4) 0.104(4) -0.014(3) 0.003(3) -0.028(3)
C28 0.089(4) 0.108(4) 0.124(4) -0.022(3) -0.007(3) -0.024(3)
C29 0.060(3) 0.069(3) 0.136(4) 0.000(3) 0.000(3) 0.010(2)
C30 0.096(4) 0.086(4) 0.129(5) -0.001(3) 0.019(3) -0.001(3)
C31 0.097(4) 0.088(4) 0.105(4) -0.007(3) 0.008(3) -0.003(3)
C32 0.060(3) 0.085(4) 0.155(5) -0.002(3) 0.002(3) 0.008(2)
C33 0.074(3) 0.057(3) 0.110(4) 0.001(2) -0.016(3) -0.001(2)
C34 0.099(4) 0.082(4) 0.132(5) 0.003(3) -0.050(4) 0.003(3)
C35 0.100(4) 0.097(4) 0.118(4) 0.015(3) -0.003(3) -0.011(3)
C36 0.133(5) 0.121(5) 0.173(7) 0.035(5) -0.011(5) -0.041(4)
Cl1 0.1253(17) 0.1203(19) 0.1229(18) 0.0116(14) -0.0143(13) -0.0127(14)
Cl2 0.1027(16) 0.1117(17) 0.1306(19) 0.0080(13) -0.0009(13) 0.0090(12)
Cl3 0.0731(14) 0.145(2) 0.172(2) 0.0127(16) 0.0022(12) -0.0014(12)
C37 0.107(3) 0.107(3) 0.109(3) 0.0010(10) -0.0004(10) -0.0001(10)
Cl1B 0.139(3) 0.142(3) 0.135(3) 0.0019(19) -0.0019(18) 0.0067(19)
Cl2B 0.149(3) 0.145(3) 0.149(3) -0.0026(19) -0.0003(19) 0.0102(19)
Cl3B 0.139(3) 0.153(3) 0.152(3) -0.0046(19) 0.0019(19) 0.0010(19)
C37B 0.122(3) 0.122(3) 0.122(3) 0.0000(10) 0.0000(10) 0.0004(10)

loop_
_atom_type_symbol
_atom_type_description
_atom_type_scat_dispersion_real
_atom_type_scat_dispersion_imag
_atom_type_scat_source
C C 0.0117 0.0056 'International Tables Vol C Tables 4.2.6.8 and 6.1.1.4'
H H 0.0000 0.0000 'International Tables Vol C Tables 4.2.6.8 and 6.1.1.4'
Cl Cl 0.3050 0.4691 'International Tables Vol C Tables 4.2.6.8 and 6.1.1.4'

loop_
_geom_angle_atom_site_label_1
_geom_angle_atom_site_label_2
_geom_angle_atom_site_label_3
_geom_angle
_geom_angle_site_symmetry_1
_geom_angle_site_symmetry_3
C6 C1 C2 120.2(5) . .
C6 C1 C7 119.6(5) . .
C2 C1 C7 120.1(5) . .
C3 C2 C1 119.6(5) . .
C3 C2 C23 119.6(5) . .
C1 C2 C23 120.8(5) . .
C4 C3 C2 120.3(5) . .
C4 C3 C25 119.9(4) . .
C2 C3 C25 119.8(5) . .
C3 C4 C5 119.6(4) . .
C3 C4 C33 120.5(5) . .
C5 C4 C33 119.9(4) . .
C6 C5 C4 121.1(5) . .
C6 C5 C22 118.9(5) . 15_566
C4 C5 C22 120.0(4) . 15_566
C1 C6 C5 119.0(5) . .
C1 C6 C35 120.4(5) . .
C5 C6 C35 120.6(5) . .
C1 C7 C8 115.3(4) . .
C1 C7 H7A 108.4 . .
C8 C7 H7A 108.4 . .
C1 C7 H7B 108.4 . .
C8 C7 H7B 108.4 . .
H7A C7 H7B 107.5 . .
C9 C8 C13 117.3(5) . .
C9 C8 C7 118.9(5) . .
C13 C8 C7 123.8(5) . .
C10 C9 C8 122.0(5) . .
C10 C9 H9A 119.0 . .
C8 C9 H9A 119.0 . .
C11 C10 C9 120.4(5) . .
C11 C10 H10A 119.8 . .
C9 C10 H10A 119.8 . .
C10 C11 C12 119.4(5) . .
C10 C11 C14 119.7(5) . .
C12 C11 C14 120.8(5) . .
C13 C12 C11 118.9(5) . .
C13 C12 H12A 120.5 . .
C11 C12 H12A 120.5 . .
C8 C13 C12 121.9(5) . .
C8 C13 H13A 119.0 . .
C12 C13 H13A 119.0 . .
C15 C14 C11 176.9(6) . .
C14 C15 C16B 173.2(8) . .
C14 C15 C16 171.7(7) . .
C17 C16 C21 120.0 . .
C17 C16 C15 119.1(7) . .
C21 C16 C15 120.8(7) . .
C18 C17 C16 120.0 . .
C18 C17 H17A 120.0 . .
C16 C17 H17A 120.0 . .
C17 C18 C19 120.0 . .
C17 C18 H18A 120.0 . .
C19 C18 H18A 120.0 . .
C20 C19 C18 120.0 . .
C20 C19 C22 123.7(7) . .
C18 C19 C22 116.3(7) . .
C21 C20 C19 120.0 . .
C21 C20 H20A 120.0 . .
C19 C20 H20A 120.0 . .
C20 C21 C16 120.0 . .
C20 C21 H21A 120.0 . .
C16 C21 H21A 120.0 . .
C17B C16B C21B 120.0 . .
C17B C16B C15 117.2(8) . .
C21B C16B C15 122.8(8) . .
C18B C17B C16B 120.0 . .
C18B C17B H17B 120.0 . .
C16B C17B H17B 120.0 . .
C17B C18B C19B 120.0 . .
C17B C18B H18B 120.0 . .
C19B C18B H18B 120.0 . .
C18B C19B C20B 120.0 . .
C18B C19B C22 117.7(7) . .
C20B C19B C22 122.3(7) . .
C21B C20B C19B 120.0 . .
C21B C20B H20B 120.0 . .
C19B C20B H20B 120.0 . .
C20B C21B C16B 120.0 . .
C20B C21B H21B 120.0 . .
C16B C21B H21B 120.0 . .
C5 C22 C19 115.7(5) 12_767 .
C5 C22 C19B 116.4(6) 12_767 .
C5 C22 H22A 108.4 12_767 .
C19 C22 H22A 108.4 . .
C5 C22 H22B 108.4 12_767 .
C19 C22 H22B 108.4 . .
H22A C22 H22B 107.4 . .
C2 C23 C24 112.0(5) . .
C2 C23 H23A 109.2 . .
C24 C23 H23A 109.2 . .
C2 C23 H23B 109.2 . .
C24 C23 H23B 109.2 . .
H23A C23 H23B 107.9 . .
C23 C24 H24A 109.5 . .
C23 C24 H24B 109.5 . .
H24A C24 H24B 109.5 . .
C23 C24 H24C 109.5 . .
H24A C24 H24C 109.5 . .
H24B C24 H24C 109.5 . .
C3 C25 C26 116.1(4) . .
C3 C25 H25A 108.3 . .
C26 C25 H25A 108.3 . .
C3 C25 H25B 108.3 . .
C26 C25 H25B 108.3 . .
H25A C25 H25B 107.4 . .
C31 C26 C27 117.0(5) . .
C31 C26 C25 120.9(5) . .
C27 C26 C25 122.0(5) . .
C28 C27 C26 121.2(6) . .
C28 C27 H27A 119.4 . .
C26 C27 H27A 119.4 . .
C27 C28 C29 120.0(6) . .
C27 C28 H28A 120.0 . .
C29 C28 H28A 120.0 . .
C30 C29 C28 117.9(5) . .
C30 C29 C32 120.5(6) . .
C28 C29 C32 121.6(6) . .
C31 C30 C29 121.4(6) . .
C31 C30 H30A 119.3 . .
C29 C30 H30A 119.3 . .
C30 C31 C26 122.5(6) . .
C30 C31 H31A 118.7 . .
C26 C31 H31A 118.7 . .
C32 C32 C29 175.4(5) 6_564 .
C4 C33 C34 113.8(4) . .
C4 C33 H33A 108.8 . .
C34 C33 H33A 108.8 . .
C4 C33 H33B 108.8 . .
C34 C33 H33B 108.8 . .
H33A C33 H33B 107.7 . .
C33 C34 H34A 109.5 . .
C33 C34 H34B 109.5 . .
H34A C34 H34B 109.5 . .
C33 C34 H34C 109.5 . .
H34A C34 H34C 109.5 . .
H34B C34 H34C 109.5 . .
C6 C35 C36 113.5(6) . .
C6 C35 H35A 108.9 . .
C36 C35 H35A 108.9 . .
C6 C35 H35B 108.9 . .
C36 C35 H35B 108.9 . .
H35A C35 H35B 107.7 . .
C35 C36 H36A 109.5 . .
C35 C36 H36B 109.5 . .
H36A C36 H36B 109.5 . .
C35 C36 H36C 109.5 . .
H36A C36 H36C 109.5 . .
H36B C36 H36C 109.5 . .
Cl3 C37 Cl1 110.9(6) . .
Cl3 C37 Cl2 110.9(5) . .
Cl1 C37 Cl2 111.0(5) . .
Cl3 C37 H37A 108.0 . .
Cl1 C37 H37A 108.0 . .
Cl2 C37 H37A 108.0 . .
Cl3B C37B Cl1B 110.4(9) . .
Cl3B C37B Cl2B 113.5(8) . .
Cl1B C37B Cl2B 112.2(8) . .
Cl3B C37B H37B 106.8 . .
Cl1B C37B H37B 106.8 . .
Cl2B C37B H37B 106.8 . .

loop_
_geom_bond_atom_site_label_1
_geom_bond_atom_site_label_2
_geom_bond_distance
_geom_bond_site_symmetry_2
C1 C6 1.399(7) .
C1 C2 1.419(7) .
C1 C7 1.507(7) .
C2 C3 1.404(7) .
C2 C23 1.532(8) .
C3 C4 1.389(7) .
C3 C25 1.524(7) .
C4 C5 1.406(7) .
C4 C33 1.511(6) .
C5 C6 1.400(7) .
C5 C22 1.525(7) 15_566
C6 C35 1.504(8) .
C7 C8 1.513(7) .
C7 H7A 0.9900 .
C7 H7B 0.9900 .
C8 C9 1.371(7) .
C8 C13 1.376(7) .
C9 C10 1.368(7) .
C9 H9A 0.9500 .
C10 C11 1.360(7) .
C10 H10A 0.9500 .
C11 C12 1.391(7) .
C11 C14 1.458(8) .
C12 C13 1.381(7) .
C12 H12A 0.9500 .
C13 H13A 0.9500 .
C14 C15 1.187(7) .
C15 C16B 1.438(7) .
C15 C16 1.450(7) .
C16 C17 1.3900 .
C16 C21 1.3900 .
C17 C18 1.3900 .
C17 H17A 0.9500 .
C18 C19 1.3900 .
C18 H18A 0.9500 .
C19 C20 1.3900 .
C19 C22 1.537(6) .
C20 C21 1.3900 .
C20 H20A 0.9500 .
C21 H21A 0.9500 .
C16B C17B 1.3900 .
C16B C21B 1.3900 .
C17B C18B 1.3900 .
C17B H17B 0.9500 .
C18B C19B 1.3900 .
C18B H18B 0.9500 .
C19B C20B 1.3900 .
C19B C22 1.549(7) .
C20B C21B 1.3900 .
C20B H20B 0.9500 .
C21B H21B 0.9500 .
C22 C5 1.525(7) 12_767
C22 H22A 0.9900 .
C22 H22B 0.9900 .
C23 C24 1.562(9) .
C23 H23A 0.9900 .
C23 H23B 0.9900 .
C24 H24A 0.9800 .
C24 H24B 0.9800 .
C24 H24C 0.9800 .
C25 C26 1.530(7) .
C25 H25A 0.9900 .
C25 H25B 0.9900 .
C26 C31 1.361(8) .
C26 C27 1.393(8) .
C27 C28 1.384(8) .
C27 H27A 0.9500 .
C28 C29 1.386(8) .
C28 H28A 0.9500 .
C29 C30 1.376(8) .
C29 C32 1.435(7) .
C30 C31 1.351(8) .
C30 H30A 0.9500 .
C31 H31A 0.9500 .
C32 C32 1.196(10) 6_564
C33 C34 1.542(7) .
C33 H33A 0.9900 .
C33 H33B 0.9900 .
C34 H34A 0.9800 .
C34 H34B 0.9800 .
C34 H34C 0.9800 .
C35 C36 1.552(9) .
C35 H35A 0.9900 .
C35 H35B 0.9900 .
C36 H36A 0.9800 .
C36 H36B 0.9800 .
C36 H36C 0.9800 .
Cl1 C37 1.759(9) .
Cl2 C37 1.774(10) .
Cl3 C37 1.749(8) .
C37 H37A 1.0000 .
Cl1B C37B 1.756(12) .
Cl2B C37B 1.766(13) .
Cl3B C37B 1.752(11) .
C37B H37B 1.0000 .

loop_
_platon_squeeze_void_nr
_platon_squeeze_void_average_x
_platon_squeeze_void_average_y
_platon_squeeze_void_average_z
_platon_squeeze_void_volume
_platon_squeeze_void_count_electrons
_platon_squeeze_void_content
1 -0.022 0.000 0.000 9119 3220 ' '
